data_7159497
loop_
_publ_author_name
'Deng, Yi-Hang'
'Xu, Wen-Li'
'Wang, Lei'
'Tang, Cheng-Yang'
'Fu, Ji-Ya'
'Zhang, Chuan-Bao'

_publ_section_title
;
 Regio- and diastereoselective synthesis of diverse spirocyclic indenes by
 cyclization with indene-dienes as two carbon building blocks.
;
_journal_issue 33
_journal_name_full 'Organic &amp; biomolecular chemistry'
_journal_page_first 6681
_journal_page_last 6686
_journal_paper_doi 10.1039/d3ob00982c
_journal_volume 21
_journal_year 2023
_chemical_formula_moiety '4(C30 H21 F3 N4 O)'
_chemical_formula_sum 'C120 H88 F12 N16 O4'
_chemical_formula_weight 2046.06
_space_group_crystal_system monoclinic
_space_group_IT_number 14
_space_group_name_Hall '-P 2ybc'
_space_group_name_H-M_alt 'P 1 21/c 1'
_atom_sites_solution_hydrogens geom
_atom_sites_solution_primary dual
_audit_creation_date 2023-06-07
_audit_creation_method
;
Olex2 1.2
(compiled 2018.05.29 svn.r3508 for OlexSys, GUI svn.r5506)
;
_audit_update_record
;
2023-06-08 deposited with the CCDC.	2023-07-28 downloaded from the CCDC.
;
_cell_angle_alpha 90
_cell_angle_beta 90.996(2)
_cell_angle_gamma 90
_cell_formula_units_Z 1
_cell_length_a 11.7949(5)
_cell_length_b 10.0157(4)
_cell_length_c 20.5833(11)
_cell_measurement_reflns_used 2799
_cell_measurement_temperature 150(2)
_cell_measurement_theta_max 26.995
_cell_measurement_theta_min 2.604
_cell_volume 2431.22(19)
_computing_cell_refinement 'SAINT V8.38A (?, 2016)'
_computing_data_reduction 'SAINT V8.38A (?, 2016)'
_computing_molecular_graphics 'Olex2 (Dolomanov et al., 2009)'
_computing_publication_material 'Olex2 (Dolomanov et al., 2009)'
_computing_structure_refinement 'ShelXL (Sheldrick, 2015)'
_computing_structure_solution 'ShelXT (Sheldrick, 2015)'
_diffrn_ambient_temperature 150.01
_diffrn_measured_fraction_theta_full 0.999
_diffrn_measured_fraction_theta_max 0.997
_diffrn_measurement_device_type 'Bruker D8 VENTURE PHOTON II'
_diffrn_measurement_method 'phi and omega scans'
_diffrn_radiation_monochromator 'Helios multilayer optic'
_diffrn_radiation_type MoK\a
_diffrn_radiation_wavelength 0.71073
_diffrn_reflns_av_R_equivalents 0.0945
_diffrn_reflns_av_unetI/netI 0.0835
_diffrn_reflns_Laue_measured_fraction_full 0.999
_diffrn_reflns_Laue_measured_fraction_max 0.997
_diffrn_reflns_limit_h_max 15
_diffrn_reflns_limit_h_min -15
_diffrn_reflns_limit_k_max 13
_diffrn_reflns_limit_k_min -13
_diffrn_reflns_limit_l_max 25
_diffrn_reflns_limit_l_min -27
_diffrn_reflns_number 26603
_diffrn_reflns_point_group_measured_fraction_full 0.999
_diffrn_reflns_point_group_measured_fraction_max 0.997
_diffrn_reflns_theta_full 25.242
_diffrn_reflns_theta_max 28.323
_diffrn_reflns_theta_min 2.261
_diffrn_source_type Microfocus
_exptl_absorpt_coefficient_mu 0.103
_exptl_absorpt_correction_T_max 0.7457
_exptl_absorpt_correction_T_min 0.6994
_exptl_absorpt_correction_type multi-scan
_exptl_absorpt_process_details
'SADABS-2016/2 (Bruker,2016/2) was used for absorption correction. wR2(int) was 0.0987 before and 0.0726 after correction. The Ratio of minimum to maximum transmission is 0.9379. The \l/2 correction factor is Not present.'
_exptl_crystal_colour yellow
_exptl_crystal_colour_primary yellow
_exptl_crystal_density_diffrn 1.397
_exptl_crystal_description block
_exptl_crystal_F_000 1060
_exptl_crystal_size_max 0.16
_exptl_crystal_size_mid 0.12
_exptl_crystal_size_min 0.06
_refine_diff_density_max 0.597
_refine_diff_density_min -0.584
_refine_diff_density_rms 0.061
_refine_ls_extinction_method none
_refine_ls_goodness_of_fit_ref 1.017
_refine_ls_hydrogen_treatment constr
_refine_ls_matrix_type full
_refine_ls_number_parameters 344
_refine_ls_number_reflns 6050
_refine_ls_number_restraints 0
_refine_ls_restrained_S_all 1.017
_refine_ls_R_factor_all 0.1268
_refine_ls_R_factor_gt 0.0616
_refine_ls_shift/su_max 0.000
_refine_ls_shift/su_mean 0.000
_refine_ls_structure_factor_coef Fsqd
_refine_ls_weighting_details 'w=1/[\s^2^(Fo^2^)+(0.0511P)^2^+1.1143P] where P=(Fo^2^+2Fc^2^)/3'
_refine_ls_weighting_scheme calc
_refine_ls_wR_factor_gt 0.1212
_refine_ls_wR_factor_ref 0.1525
_reflns_Friedel_coverage 0.000
_reflns_number_gt 3492
_reflns_number_total 6050
_reflns_threshold_expression 'I > 2\s(I)'
_cod_data_source_file d3ob00982c2.cif
_cod_data_source_block m4970_0m
_cod_depositor_comments 'Adding full bibliography for 7159497--7159499.cif.'
_cod_database_code 7159497
_shelx_shelxl_version_number 2018/3
_shelx_space_group_comment
;
The symmetry employed for this shelxl refinement is uniquely defined
by the following loop, which should always be used as a source of
symmetry information in preference to the above space-group names.
They are only intended as comments.
;
_shelx_estimated_absorpt_t_max 0.994
_shelx_estimated_absorpt_t_min 0.984
_diffrn_source_source 'Incoatc Ius 3.0 '
_olex2_refinement_description
;
1. Fixed Uiso
 At 1.2 times of:
  All C(H) groups, All C(H,H) groups, All N(H) groups
 At 1.5 times of:
  All C(H,H,H) groups
2.a Ternary CH refined with riding coordinates:
 C11(H11), C10(H10)
2.b Secondary CH2 refined with riding coordinates:
 C14(H14A,H14B)
2.c Aromatic/amide H refined with riding coordinates:
 N9(H9), C30(H30), C26(H26), C4(H4), C1(H1), C28(H28), C27(H27), C29(H29),
 C2(H2), C3(H3), C18(H18), C21(H21), C20(H20), C19(H19)
2.d Idealised Me refined as rotating group:
 C9(H9A,H9B,H9C)
;
_olex2_submission_special_instructions 'No special instructions were received'

loop_
_space_group_symop_operation_xyz
'x, y, z'
'-x, y+1/2, -z+1/2'
'-x, -y, -z'
'x, -y-1/2, z-1/2'

loop_
_atom_site_label
_atom_site_type_symbol
_atom_site_fract_x
_atom_site_fract_y
_atom_site_fract_z
_atom_site_U_iso_or_equiv
_atom_site_adp_type
_atom_site_occupancy
_atom_site_site_symmetry_order
_atom_site_calc_flag
_atom_site_refinement_flags_posn
_atom_site_refinement_flags_adp
_atom_site_refinement_flags_occupancy
_atom_site_disorder_assembly
_atom_site_disorder_group
F1 F 0.63222(12) 0.39852(18) 0.68590(7) 0.0436(4) Uani 1 1 d . . . . .
F3 F 0.51958(13) 0.24213(16) 0.71453(8) 0.0462(4) Uani 1 1 d . . . . .
F2 F 0.49585(14) 0.44094(18) 0.75079(7) 0.0468(4) Uani 1 1 d . . . . .
O5 O 0.42538(14) 0.39066(16) 0.44551(8) 0.0282(4) Uani 1 1 d . . . . .
N9 N 0.48545(15) 0.33697(19) 0.58188(9) 0.0216(4) Uani 1 1 d . . . . .
H9 H 0.555933 0.334048 0.568614 0.026 Uiso 1 1 calc R . . . .
N8 N 0.35264(16) 0.1775(2) 0.44705(9) 0.0257(5) Uani 1 1 d . . . . .
N10 N 0.1844(2) 0.0632(2) 0.70096(13) 0.0410(6) Uani 1 1 d . . . . .
C11 C 0.32221(18) 0.3666(2) 0.64990(10) 0.0199(5) Uani 1 1 d . . . . .
H11 H 0.320546 0.276487 0.670807 0.024 Uiso 1 1 calc R . . . .
C25 C 0.25372(19) 0.4618(2) 0.69140(11) 0.0225(5) Uani 1 1 d . . . . .
C8 C 0.38968(18) 0.2742(2) 0.54893(11) 0.0203(5) Uani 1 1 d . . . . .
C7 C 0.39286(18) 0.2914(2) 0.47436(11) 0.0210(5) Uani 1 1 d . . . . .
C17 C 0.17089(19) 0.2781(2) 0.56089(11) 0.0231(5) Uani 1 1 d . . . . .
C10 C 0.44788(18) 0.4058(2) 0.64034(11) 0.0217(5) Uani 1 1 d . . . . .
H10 H 0.452165 0.504272 0.632827 0.026 Uiso 1 1 calc R . . . .
C5 C 0.38030(18) 0.1240(2) 0.55427(11) 0.0223(5) Uani 1 1 d . . . . .
C12 C 0.28172(18) 0.3507(2) 0.57778(11) 0.0207(5) Uani 1 1 d . . . . .
C14 C 0.2655(2) 0.4870(2) 0.54365(11) 0.0242(5) Uani 1 1 d . . . . .
H14A H 0.233357 0.553607 0.573721 0.029 Uiso 1 1 calc R . . . .
H14B H 0.338443 0.521024 0.527310 0.029 Uiso 1 1 calc R . . . .
C22 C 0.1207(2) 0.1782(3) 0.59405(12) 0.0276(6) Uani 1 1 d . . . . .
C6 C 0.35188(19) 0.0734(2) 0.49325(12) 0.0253(5) Uani 1 1 d . . . . .
C30 C 0.1688(2) 0.4117(3) 0.73069(12) 0.0288(6) Uani 1 1 d . . . . .
H30 H 0.156071 0.318128 0.732250 0.035 Uiso 1 1 calc R . . . .
C24 C 0.1614(2) 0.1172(2) 0.65318(14) 0.0291(6) Uani 1 1 d . . . . .
C15 C 0.1844(2) 0.4580(3) 0.48863(12) 0.0298(6) Uani 1 1 d . . . . .
C16 C 0.1273(2) 0.3381(3) 0.50015(12) 0.0294(6) Uani 1 1 d . . . . .
C13 C 0.5238(2) 0.3705(3) 0.69755(12) 0.0295(6) Uani 1 1 d . . . . .
C26 C 0.2709(2) 0.5989(2) 0.69184(12) 0.0290(6) Uani 1 1 d . . . . .
H26 H 0.329496 0.635410 0.666207 0.035 Uiso 1 1 calc R . . . .
C4 C 0.3961(2) 0.0384(2) 0.60593(13) 0.0276(6) Uani 1 1 d . . . . .
H4 H 0.418042 0.071470 0.647534 0.033 Uiso 1 1 calc R . . . .
C1 C 0.3346(2) -0.0609(3) 0.48221(14) 0.0346(6) Uani 1 1 d . . . . .
H1 H 0.314654 -0.094129 0.440322 0.042 Uiso 1 1 calc R . . . .
C28 C 0.1204(2) 0.6319(3) 0.76651(13) 0.0365(7) Uani 1 1 d . . . . .
H28 H 0.074677 0.689469 0.791746 0.044 Uiso 1 1 calc R . . . .
C27 C 0.2051(2) 0.6841(3) 0.72864(13) 0.0329(6) Uani 1 1 d . . . . .
H27 H 0.218191 0.777652 0.727766 0.039 Uiso 1 1 calc R . . . .
C29 C 0.1025(2) 0.4958(3) 0.76752(13) 0.0367(7) Uani 1 1 d . . . . .
H29 H 0.044392 0.459619 0.793629 0.044 Uiso 1 1 calc R . . . .
C9 C 0.3283(2) 0.1609(3) 0.37776(12) 0.0385(7) Uani 1 1 d . . . . .
H9A H 0.334191 0.247528 0.355921 0.058 Uiso 1 1 calc GR . . . .
H9B H 0.251453 0.125501 0.371591 0.058 Uiso 1 1 calc GR . . . .
H9C H 0.383068 0.098583 0.359229 0.058 Uiso 1 1 calc GR . . . .
C2 C 0.3478(2) -0.1452(3) 0.53531(15) 0.0395(7) Uani 1 1 d . . . . .
H2 H 0.334926 -0.238169 0.529757 0.047 Uiso 1 1 calc R . . . .
C23 C 0.0138(2) 0.1212(3) 0.57432(13) 0.0393(7) Uani 1 1 d . . . . .
C3 C 0.3792(2) -0.0978(3) 0.59593(15) 0.0371(7) Uani 1 1 d . . . . .
H3 H 0.389392 -0.158381 0.631068 0.044 Uiso 1 1 calc R . . . .
C18 C 0.1633(2) 0.5314(3) 0.43290(13) 0.0420(7) Uani 1 1 d . . . . .
H18 H 0.202266 0.612843 0.425521 0.050 Uiso 1 1 calc R . . . .
N11 N -0.0710(2) 0.0695(3) 0.56287(13) 0.0641(9) Uani 1 1 d . . . . .
C21 C 0.0464(2) 0.2909(3) 0.45489(13) 0.0428(7) Uani 1 1 d . . . . .
H21 H 0.006379 0.210098 0.462221 0.051 Uiso 1 1 calc R . . . .
C20 C 0.0267(3) 0.3658(4) 0.39909(14) 0.0547(9) Uani 1 1 d . . . . .
H20 H -0.027628 0.335549 0.367786 0.066 Uiso 1 1 calc R . . . .
C19 C 0.0846(3) 0.4840(4) 0.38811(15) 0.0524(9) Uani 1 1 d . . . . .
H19 H 0.069947 0.532982 0.349334 0.063 Uiso 1 1 calc R . . . .

loop_
_atom_site_aniso_label
_atom_site_aniso_U_11
_atom_site_aniso_U_22
_atom_site_aniso_U_33
_atom_site_aniso_U_23
_atom_site_aniso_U_13
_atom_site_aniso_U_12
F1 0.0218(7) 0.0711(12) 0.0375(9) 0.0075(8) -0.0062(6) -0.0084(7)
F3 0.0442(10) 0.0459(10) 0.0477(10) 0.0184(8) -0.0188(8) -0.0030(8)
F2 0.0444(9) 0.0740(12) 0.0217(8) -0.0103(8) -0.0058(7) -0.0007(9)
O5 0.0335(9) 0.0290(10) 0.0221(9) 0.0033(8) 0.0030(7) -0.0052(8)
N9 0.0145(9) 0.0284(11) 0.0219(10) -0.0037(8) 0.0018(8) -0.0022(8)
N8 0.0265(10) 0.0286(11) 0.0221(11) -0.0047(9) 0.0003(8) -0.0029(9)
N10 0.0392(14) 0.0344(13) 0.0497(16) 0.0068(12) 0.0103(12) -0.0039(11)
C11 0.0208(11) 0.0222(12) 0.0166(12) 0.0001(9) -0.0012(9) -0.0018(9)
C25 0.0222(12) 0.0275(13) 0.0177(12) -0.0010(10) -0.0025(9) -0.0021(10)
C8 0.0188(11) 0.0230(12) 0.0192(12) 0.0006(9) 0.0008(9) -0.0008(9)
C7 0.0202(11) 0.0230(12) 0.0198(12) -0.0005(10) 0.0006(9) 0.0009(9)
C17 0.0205(11) 0.0270(13) 0.0219(12) -0.0062(10) 0.0005(9) 0.0016(10)
C10 0.0223(11) 0.0244(12) 0.0183(12) 0.0010(10) -0.0005(9) -0.0026(9)
C5 0.0190(11) 0.0216(12) 0.0265(13) -0.0011(10) 0.0045(10) -0.0011(9)
C12 0.0216(11) 0.0213(12) 0.0190(12) -0.0004(9) 0.0007(9) -0.0008(9)
C14 0.0319(13) 0.0206(12) 0.0202(12) 0.0010(10) -0.0009(10) 0.0039(10)
C22 0.0221(12) 0.0330(14) 0.0277(14) -0.0060(11) 0.0027(10) -0.0045(10)
C6 0.0200(11) 0.0232(12) 0.0328(14) -0.0027(11) 0.0032(10) 0.0004(9)
C30 0.0271(13) 0.0351(14) 0.0243(13) -0.0005(11) 0.0020(10) -0.0024(11)
C24 0.0231(12) 0.0262(13) 0.0382(16) -0.0013(12) 0.0080(11) -0.0065(10)
C15 0.0311(13) 0.0355(14) 0.0228(13) 0.0015(11) -0.0023(11) 0.0120(11)
C16 0.0228(12) 0.0417(15) 0.0235(13) -0.0057(12) -0.0009(10) 0.0055(11)
C13 0.0260(13) 0.0378(15) 0.0246(14) 0.0027(11) -0.0004(10) -0.0053(11)
C26 0.0276(13) 0.0310(14) 0.0283(14) -0.0040(11) 0.0017(11) -0.0037(11)
C4 0.0268(13) 0.0247(13) 0.0313(14) 0.0053(11) 0.0049(11) 0.0015(10)
C1 0.0284(13) 0.0280(14) 0.0476(17) -0.0109(13) 0.0040(12) -0.0031(11)
C28 0.0349(14) 0.0470(17) 0.0277(15) -0.0096(13) 0.0017(12) 0.0095(13)
C27 0.0356(14) 0.0292(14) 0.0336(15) -0.0100(12) -0.0037(12) 0.0030(11)
C29 0.0328(14) 0.0470(17) 0.0307(15) -0.0001(13) 0.0107(12) 0.0032(12)
C9 0.0429(16) 0.0457(17) 0.0266(15) -0.0097(13) -0.0043(12) -0.0020(13)
C2 0.0354(15) 0.0191(13) 0.064(2) -0.0014(13) 0.0105(14) -0.0025(11)
C23 0.0311(14) 0.0554(19) 0.0315(16) -0.0097(14) 0.0069(12) -0.0169(13)
C3 0.0360(15) 0.0243(14) 0.0512(18) 0.0097(13) 0.0082(13) 0.0025(11)
C18 0.0466(17) 0.0472(18) 0.0321(16) 0.0072(13) -0.0038(13) 0.0144(14)
N11 0.0436(16) 0.099(2) 0.0498(17) -0.0146(16) 0.0032(13) -0.0338(16)
C21 0.0306(15) 0.066(2) 0.0314(16) -0.0107(15) -0.0058(12) -0.0016(14)
C20 0.0370(16) 0.099(3) 0.0282(16) -0.0072(18) -0.0141(13) 0.0087(18)
C19 0.0483(19) 0.075(2) 0.0335(17) 0.0113(16) -0.0113(14) 0.0176(18)

loop_
_atom_type_symbol
_atom_type_description
_atom_type_scat_dispersion_real
_atom_type_scat_dispersion_imag
_atom_type_scat_source
C C 0.0033 0.0016 'International Tables Vol C Tables 4.2.6.8 and 6.1.1.4'
H H 0.0000 0.0000 'International Tables Vol C Tables 4.2.6.8 and 6.1.1.4'
F F 0.0171 0.0103 'International Tables Vol C Tables 4.2.6.8 and 6.1.1.4'
N N 0.0061 0.0033 'International Tables Vol C Tables 4.2.6.8 and 6.1.1.4'
O O 0.0106 0.0060 'International Tables Vol C Tables 4.2.6.8 and 6.1.1.4'

loop_
_geom_angle_atom_site_label_1
_geom_angle_atom_site_label_2
_geom_angle_atom_site_label_3
_geom_angle
_geom_angle_site_symmetry_1
_geom_angle_site_symmetry_3
_geom_angle_publ_flag
C8 N9 C10 110.14(17) . . ?
C7 N8 C6 110.42(19) . . ?
C7 N8 C9 124.3(2) . . ?
C6 N8 C9 124.8(2) . . ?
C25 C11 C10 115.52(19) . . ?
C25 C11 C12 116.20(18) . . ?
C10 C11 C12 100.54(17) . . ?
C30 C25 C11 119.7(2) . . ?
C26 C25 C11 123.0(2) . . ?
C26 C25 C30 117.3(2) . . ?
N9 C8 C7 112.58(18) . . ?
N9 C8 C5 117.02(19) . . ?
N9 C8 C12 103.67(17) . . ?
C7 C8 C12 110.29(18) . . ?
C5 C8 C7 100.71(18) . . ?
C5 C8 C12 112.78(18) . . ?
O5 C7 N8 126.4(2) . . ?
O5 C7 C8 125.9(2) . . ?
N8 C7 C8 107.71(19) . . ?
C22 C17 C12 128.0(2) . . ?
C22 C17 C16 125.5(2) . . ?
C16 C17 C12 106.5(2) . . ?
N9 C10 C11 106.82(18) . . ?
N9 C10 C13 110.36(19) . . ?
C13 C10 C11 113.42(19) . . ?
C6 C5 C8 108.3(2) . . ?
C4 C5 C8 131.8(2) . . ?
C4 C5 C6 119.9(2) . . ?
C11 C12 C8 99.71(17) . . ?
C17 C12 C11 120.73(19) . . ?
C17 C12 C8 111.66(18) . . ?
C17 C12 C14 102.56(18) . . ?
C14 C12 C11 112.06(18) . . ?
C14 C12 C8 110.20(18) . . ?
C15 C14 C12 104.17(19) . . ?
C17 C22 C24 126.8(2) . . ?
C17 C22 C23 122.8(2) . . ?
C23 C22 C24 110.4(2) . . ?
C5 C6 N8 109.6(2) . . ?
C1 C6 N8 127.8(2) . . ?
C1 C6 C5 122.5(2) . . ?
C29 C30 C25 121.2(2) . . ?
N10 C24 C22 173.7(3) . . ?
C16 C15 C14 109.9(2) . . ?
C18 C15 C14 128.9(3) . . ?
C18 C15 C16 121.1(3) . . ?
C15 C16 C17 109.4(2) . . ?
C15 C16 C21 120.0(2) . . ?
C21 C16 C17 130.5(3) . . ?
F1 C13 F2 106.5(2) . . ?
F1 C13 C10 111.6(2) . . ?
F3 C13 F1 106.8(2) . . ?
F3 C13 F2 106.3(2) . . ?
F3 C13 C10 114.0(2) . . ?
F2 C13 C10 111.2(2) . . ?
C25 C26 C27 121.9(2) . . ?
C5 C4 C3 118.6(2) . . ?
C6 C1 C2 116.7(3) . . ?
C29 C28 C27 119.7(2) . . ?
C28 C27 C26 119.5(2) . . ?
C28 C29 C30 120.3(3) . . ?
C3 C2 C1 121.8(2) . . ?
N11 C23 C22 174.6(3) . . ?
C2 C3 C4 120.4(3) . . ?
C19 C18 C15 118.8(3) . . ?
C20 C21 C16 118.0(3) . . ?
C19 C20 C21 121.3(3) . . ?
C18 C19 C20 120.8(3) . . ?

loop_
_geom_bond_atom_site_label_1
_geom_bond_atom_site_label_2
_geom_bond_distance
_geom_bond_site_symmetry_2
_geom_bond_publ_flag
F1 C13 1.336(3) . ?
F3 C13 1.334(3) . ?
F2 C13 1.349(3) . ?
O5 C7 1.223(3) . ?
N9 C8 1.451(3) . ?
N9 C10 1.462(3) . ?
N8 C7 1.354(3) . ?
N8 C6 1.411(3) . ?
N8 C9 1.459(3) . ?
N10 C24 1.151(3) . ?
C11 C25 1.522(3) . ?
C11 C10 1.549(3) . ?
C11 C12 1.560(3) . ?
C25 C30 1.392(3) . ?
C25 C26 1.388(3) . ?
C8 C7 1.546(3) . ?
C8 C5 1.513(3) . ?
C8 C12 1.608(3) . ?
C17 C12 1.530(3) . ?
C17 C22 1.354(3) . ?
C17 C16 1.471(3) . ?
C10 C13 1.509(3) . ?
C5 C6 1.390(3) . ?
C5 C4 1.376(3) . ?
C12 C14 1.546(3) . ?
C14 C15 1.498(3) . ?
C22 C24 1.437(4) . ?
C22 C23 1.436(3) . ?
C6 C1 1.379(3) . ?
C30 C29 1.384(4) . ?
C15 C16 1.399(4) . ?
C15 C18 1.381(4) . ?
C16 C21 1.404(3) . ?
C26 C27 1.388(3) . ?
C4 C3 1.393(3) . ?
C1 C2 1.388(4) . ?
C28 C27 1.380(4) . ?
C28 C29 1.380(4) . ?
C2 C3 1.380(4) . ?
C23 N11 1.147(3) . ?
C18 C19 1.381(4) . ?
C21 C20 1.388(4) . ?
C20 C19 1.388(5) . ?
